data_7246445
loop_
_publ_author_name
'Meza-Morales, William'
'Alvarez-Ricardo, Yair'
'Obreg\'on-Mendoza, Marco A.'
'Arenaza-Corona, Antonino'
'Ram\'irez-Apan, Mar\'ia Teresa'
'Toscano, Rub\'en A.'
'Poveda-Jaramillo, Juan Carlos'
'Enr\'iquez, Ra\'ul G.'

_publ_section_title
;
 Three new coordination geometries of homoleptic Zn complexes of
 curcuminoids and their high antiproliferative potential
;
_journal_issue 13
_journal_name_full 'RSC Advances'
_journal_page_first 8577
_journal_page_last 8585
_journal_paper_doi 10.1039/D3RA00167A
_journal_volume 13
_journal_year 2023
_chemical_formula_moiety 'C73 H61 N O17 Zn, 2(C3 H7 N O), H2 O, 2(O)'
_chemical_formula_sum 'C79 H77 N3 O22 Zn'
_chemical_formula_weight 1485.80
_space_group_crystal_system triclinic
_space_group_IT_number 2
_space_group_name_Hall '-P 1'
_space_group_name_H-M_alt 'P -1'
_atom_sites_solution_hydrogens mixed
_atom_sites_solution_primary direct
_atom_sites_solution_secondary difmap
_audit_creation_method SHELXL-2019/2
_audit_update_record
;
2023-01-07 deposited with the CCDC.	2023-03-02 downloaded from the CCDC.
;
_cell_angle_alpha 91.7948(10)
_cell_angle_beta 92.0579(10)
_cell_angle_gamma 114.7808(9)
_cell_formula_units_Z 2
_cell_length_a 10.5643(5)
_cell_length_b 12.4244(5)
_cell_length_c 30.5143(14)
_cell_measurement_reflns_used 9043
_cell_measurement_temperature 100(2)
_cell_measurement_theta_max 27.47
_cell_measurement_theta_min 2.19
_cell_volume 3629.3(3)
_computing_cell_refinement 'Bruker SAINT'
_computing_data_collection 'Bruker APEX2'
_computing_data_reduction 'Bruker SAINT'
_computing_molecular_graphics 'Bruker SHELXTL'
_computing_publication_material 'Bruker SHELXTL'
_computing_structure_refinement 'SHELXL-2019/2 (Sheldrick, 2019)'
_computing_structure_solution 'SHELXS-97 (Sheldrick 2008)'
_diffrn_ambient_temperature 100(2)
_diffrn_detector_area_resol_mean 83.333
_diffrn_measured_fraction_theta_full 1.000
_diffrn_measured_fraction_theta_max 1.000
_diffrn_measurement_device_type 'Bruker APEX-II CCD'
_diffrn_measurement_method '\w scans'
_diffrn_radiation_monochromator mirrors
_diffrn_radiation_type MoK\a
_diffrn_radiation_wavelength 0.71073
_diffrn_reflns_av_R_equivalents 0.0399
_diffrn_reflns_av_unetI/netI 0.0336
_diffrn_reflns_Laue_measured_fraction_full 1.000
_diffrn_reflns_Laue_measured_fraction_max 1.000
_diffrn_reflns_limit_h_max 13
_diffrn_reflns_limit_h_min -13
_diffrn_reflns_limit_k_max 15
_diffrn_reflns_limit_k_min -15
_diffrn_reflns_limit_l_max 38
_diffrn_reflns_limit_l_min -38
_diffrn_reflns_number 62044
_diffrn_reflns_point_group_measured_fraction_full 1.000
_diffrn_reflns_point_group_measured_fraction_max 1.000
_diffrn_reflns_theta_full 25.242
_diffrn_reflns_theta_max 26.372
_diffrn_reflns_theta_min 0.669
_diffrn_source 'Incoatec ImuS'
_exptl_absorpt_coefficient_mu 0.418
_exptl_absorpt_correction_T_max 0.7456
_exptl_absorpt_correction_T_min 0.7105
_exptl_absorpt_correction_type multi-scan
_exptl_absorpt_process_details '(Sheldrick, 2012)'
_exptl_crystal_colour yellow
_exptl_crystal_density_diffrn 1.360
_exptl_crystal_description Plate
_exptl_crystal_F_000 1556
_exptl_crystal_size_max 0.173
_exptl_crystal_size_mid 0.110
_exptl_crystal_size_min 0.041
_refine_diff_density_max 0.682
_refine_diff_density_min -0.671
_refine_diff_density_rms 0.058
_refine_ls_extinction_method none
_refine_ls_goodness_of_fit_ref 1.051
_refine_ls_hydrogen_treatment mixed
_refine_ls_matrix_type full
_refine_ls_number_parameters 1104
_refine_ls_number_reflns 14846
_refine_ls_number_restraints 462
_refine_ls_restrained_S_all 1.050
_refine_ls_R_factor_all 0.0614
_refine_ls_R_factor_gt 0.0470
_refine_ls_shift/su_max 0.003
_refine_ls_shift/su_mean 0.000
_refine_ls_structure_factor_coef Fsqd
_refine_ls_weighting_details 'w=1/[\s^2^(Fo^2^)+(0.0486P)^2^+3.2806P] where P=(Fo^2^+2Fc^2^)/3'
_refine_ls_weighting_scheme calc
_refine_ls_wR_factor_gt 0.1096
_refine_ls_wR_factor_ref 0.1176
_reflns_Friedel_coverage 0.000
_reflns_number_gt 11900
_reflns_number_total 14846
_reflns_threshold_expression 'I > 2\s(I)'
_cod_data_source_file d3ra00167a2.cif
_cod_data_source_block Compound_8
_cod_depositor_comments
;
The following automatic conversions were performed:

data item '_exptl_absorpt_correction_type' value 'multi_scan' was
changed to 'multi-scan' in accordance with the
/home/data/users/saulius/crontab/automatic-downloads/rss-feeds/RSC/lib/dictionaries/cif_core.dic
dictionary named 'cif_core.dic' version 2.4.2 last updated on
2011-04-26.

Automatic conversion script
Id: cif_fix_values 7556 2019-12-06 15:28:31Z antanas 
;
_cod_database_code 7246445
_shelx_shelxl_version_number 2019/2
_shelx_space_group_comment
;
The symmetry employed for this shelxl refinement is uniquely defined
by the following loop, which should always be used as a source of
symmetry information in preference to the above space-group names.
They are only intended as comments.
;
_shelx_estimated_absorpt_t_min 0.931
_shelx_estimated_absorpt_t_max 0.983

loop_
_space_group_symop_operation_xyz
'x, y, z'
'-x, -y, -z'

loop_
_atom_site_label
_atom_site_type_symbol
_atom_site_fract_x
_atom_site_fract_y
_atom_site_fract_z
_atom_site_U_iso_or_equiv
_atom_site_adp_type
_atom_site_occupancy
_atom_site_site_symmetry_order
_atom_site_calc_flag
_atom_site_refinement_flags_posn
_atom_site_refinement_flags_adp
_atom_site_refinement_flags_occupancy
_atom_site_disorder_assembly
_atom_site_disorder_group
Zn1 Zn 0.94248(3) 0.38210(3) 0.74817(2) 0.02344(8) Uani 1 1 d D . . . .
O1 O 0.82469(17) 0.37314(17) 0.80045(5) 0.0313(4) Uani 1 1 d . . . . .
O2 O 1.03926(17) 0.29723(17) 0.77943(5) 0.0303(4) Uani 1 1 d . . . . .
O3 O 0.26463(16) 0.48664(15) 0.89306(5) 0.0266(4) Uani 1 1 d . . . . .
O4 O 0.25416(15) 0.41624(14) 0.97549(5) 0.0220(3) Uani 1 1 d . . . . .
O5 O 0.10897(17) 0.23790(15) 0.94431(5) 0.0295(4) Uani 1 1 d . . . . .
O6 O 1.42954(18) 0.06492(16) 0.93700(6) 0.0344(4) Uani 1 1 d . . . . .
O7 O 1.59824(16) 0.02886(14) 0.88038(6) 0.0303(4) Uani 1 1 d . . . . .
O8 O 1.43340(18) -0.15425(16) 0.89117(7) 0.0441(5) Uani 1 1 d . . . . .
O9 O 0.76410(16) 0.30860(15) 0.71226(5) 0.0257(4) Uani 1 1 d . . . . .
O10 O 1.05399(16) 0.39340(15) 0.69467(5) 0.0266(4) Uani 1 1 d . . . . .
O11 O 0.12032(16) 0.05636(15) 0.55414(5) 0.0295(4) Uani 1 1 d . . . . .
O12 O -0.06840(15) 0.04357(14) 0.61209(6) 0.0287(4) Uani 1 1 d . . . . .
O13 O -0.1022(2) -0.14722(17) 0.61706(8) 0.0467(5) Uani 1 1 d . . . . .
O14 O 1.72596(15) 0.49132(14) 0.60717(5) 0.0248(3) Uani 1 1 d . . . . .
O15 O 1.66580(15) 0.41818(13) 0.52250(5) 0.0223(3) Uani 1 1 d . . . . .
O16 O 1.62764(17) 0.23729(14) 0.54558(5) 0.0282(4) Uani 1 1 d . . . . .
C1 C 0.6665(2) 0.3995(2) 0.86661(7) 0.0219(5) Uani 1 1 d . . . . .
H1 H 0.669062 0.433515 0.839030 0.026 Uiso 1 1 calc R U . . .
C2 C 0.7537(2) 0.3481(2) 0.87317(7) 0.0213(5) Uani 1 1 d . . . . .
H2 H 0.760178 0.318261 0.901044 0.026 Uiso 1 1 calc R U . . .
C3 C 0.8403(2) 0.3368(2) 0.83792(7) 0.0225(5) Uani 1 1 d . . . . .
C4 C 0.9339(2) 0.2866(2) 0.84819(8) 0.0238(5) Uani 1 1 d . . . . .
H4 H 0.935355 0.262151 0.877317 0.029 Uiso 1 1 calc R U . . .
C5 C 1.0256(2) 0.2692(2) 0.81958(8) 0.0241(5) Uani 1 1 d . . . . .
C6 C 1.1150(2) 0.2160(2) 0.83868(8) 0.0254(5) Uani 1 1 d . . . . .
H6 H 1.105307 0.196121 0.868568 0.030 Uiso 1 1 calc R U . . .
C7 C 1.2086(2) 0.1943(2) 0.81638(8) 0.0255(5) Uani 1 1 d . . . . .
H7 H 1.213025 0.210989 0.786164 0.031 Uiso 1 1 calc R U . . .
C8 C 0.5674(2) 0.40928(19) 0.89708(7) 0.0199(4) Uani 1 1 d . . . . .
C9 C 0.4708(2) 0.4501(2) 0.88079(7) 0.0211(5) Uani 1 1 d . . . . .
H9 H 0.477325 0.476984 0.851798 0.025 Uiso 1 1 calc R U . . .
C10 C 0.3654(2) 0.45193(19) 0.90639(7) 0.0208(5) Uani 1 1 d . . . . .
C11 C 0.3595(2) 0.41341(19) 0.94911(7) 0.0208(5) Uani 1 1 d . . . . .
C12 C 0.4566(2) 0.37725(19) 0.96624(7) 0.0206(5) Uani 1 1 d . . . . .
H12 H 0.452457 0.354260 0.995746 0.025 Uiso 1 1 calc R U . . .
C13 C 0.5608(2) 0.37437(19) 0.94030(7) 0.0205(5) Uani 1 1 d . . . . .
H13 H 0.627442 0.348656 0.951976 0.025 Uiso 1 1 calc R U . . .
C14 C 1.3053(2) 0.1472(2) 0.83368(8) 0.0247(5) Uani 1 1 d . . . . .
C15 C 1.3129(2) 0.1245(2) 0.87834(8) 0.0247(5) Uani 1 1 d . . . . .
H15 H 1.251724 0.137101 0.897848 0.030 Uiso 1 1 calc R U . . .
C16 C 1.4087(2) 0.0840(2) 0.89410(8) 0.0264(5) Uani 1 1 d . . . . .
C17 C 1.4959(2) 0.0639(2) 0.86462(9) 0.0268(5) Uani 1 1 d . . . . .
C18 C 1.4910(3) 0.0858(2) 0.82120(9) 0.0308(6) Uani 1 1 d . . . . .
H18 H 1.552020 0.072530 0.801838 0.037 Uiso 1 1 calc R U . . .
C19 C 1.3955(3) 0.1280(2) 0.80555(8) 0.0291(5) Uani 1 1 d . . . . .
H19 H 1.392029 0.143823 0.775381 0.035 Uiso 1 1 calc R U . . .
C20 C 0.2770(3) 0.5381(2) 0.85113(8) 0.0318(6) Uani 1 1 d . . . . .
H20A H 0.276735 0.481004 0.828206 0.048 Uiso 1 1 calc R U . . .
H20B H 0.364551 0.610035 0.851254 0.048 Uiso 1 1 calc R U . . .
H20C H 0.198112 0.558596 0.845266 0.048 Uiso 1 1 calc R U . . .
C21 C 0.1278(2) 0.3212(2) 0.96917(7) 0.0208(5) Uani 1 1 d . . . . .
C22 C 0.0197(2) 0.33117(19) 0.99658(7) 0.0195(4) Uani 1 1 d . . . . .
C23 C -0.1174(2) 0.2480(2) 0.98796(8) 0.0254(5) Uani 1 1 d . . . . .
H23 H -0.139452 0.190476 0.964280 0.031 Uiso 1 1 calc R U . . .
C24 C -0.2219(2) 0.2491(2) 1.01398(9) 0.0304(5) Uani 1 1 d . . . . .
H24 H -0.315671 0.192690 1.008077 0.036 Uiso 1 1 calc R U . . .
C25 C -0.1890(3) 0.3325(2) 1.04855(9) 0.0310(6) Uani 1 1 d . . . . .
H25 H -0.260454 0.332575 1.066558 0.037 Uiso 1 1 calc R U . . .
C26 C -0.0527(3) 0.4160(2) 1.05718(8) 0.0270(5) Uani 1 1 d . . . . .
H26 H -0.031177 0.472956 1.081004 0.032 Uiso 1 1 calc R U . . .
C27 C 0.0518(2) 0.4163(2) 1.03109(7) 0.0212(5) Uani 1 1 d . . . . .
H27 H 0.145037 0.474224 1.036640 0.025 Uiso 1 1 calc R U . . .
C28 C 1.3240(3) 0.0589(2) 0.96627(9) 0.0354(6) Uani 1 1 d . . . . .
H28A H 1.317415 0.135333 0.967823 0.053 Uiso 1 1 calc R U . . .
H28B H 1.348329 0.041008 0.995588 0.053 Uiso 1 1 calc R U . . .
H28C H 1.233905 -0.003635 0.955407 0.053 Uiso 1 1 calc R U . . .
C29 C 1.5537(2) -0.0853(2) 0.89210(8) 0.0272(5) Uani 1 1 d . . . . .
C30 C 1.6733(2) -0.1118(2) 0.90587(8) 0.0236(5) Uani 1 1 d . . . . .
C31 C 1.8097(3) -0.0259(2) 0.90762(9) 0.0315(6) Uani 1 1 d . . . . .
H31 H 1.828832 0.052557 0.899709 0.038 Uiso 1 1 calc R U . . .
C32 C 1.9176(3) -0.0543(2) 0.92082(10) 0.0402(7) Uani 1 1 d . . . . .
H32 H 2.010808 0.005271 0.922797 0.048 Uiso 1 1 calc R U . . .
C33 C 1.8907(3) -0.1690(2) 0.93120(9) 0.0351(6) Uani 1 1 d . . . . .
H33 H 1.965464 -0.188463 0.939958 0.042 Uiso 1 1 calc R U . . .
C34 C 1.7554(3) -0.2554(2) 0.92884(9) 0.0324(6) Uani 1 1 d . . . . .
H34 H 1.736904 -0.334522 0.935634 0.039 Uiso 1 1 calc R U . . .
C35 C 1.6470(3) -0.2265(2) 0.91660(8) 0.0300(5) Uani 1 1 d . . . . .
H35 H 1.553585 -0.285632 0.915525 0.036 Uiso 1 1 calc R U . . .
C41 C 0.4956(2) 0.2142(2) 0.67286(7) 0.0236(5) Uani 1 1 d . . . . .
H41 H 0.512082 0.236053 0.703342 0.028 Uiso 1 1 calc R U . . .
C42 C 0.6073(2) 0.2291(2) 0.65051(7) 0.0214(5) Uani 1 1 d . . . . .
H42 H 0.594498 0.205297 0.620176 0.026 Uiso 1 1 calc R U . . .
C43 C 0.7499(2) 0.2810(2) 0.67105(7) 0.0204(5) Uani 1 1 d . . . . .
C44 C 0.8602(2) 0.2999(2) 0.64352(7) 0.0214(5) Uani 1 1 d . . . . .
H44 H 0.835663 0.274017 0.613531 0.026 Uiso 1 1 calc R U . . .
C45 C 1.0030(2) 0.35330(19) 0.65601(7) 0.0204(4) Uani 1 1 d . . . . .
C46 C 1.1013(2) 0.3639(2) 0.62140(7) 0.0207(5) Uani 1 1 d . . . . .
H46 H 1.065319 0.336110 0.592231 0.025 Uiso 1 1 calc R U . . .
C47 C 1.2393(2) 0.41154(19) 0.62991(7) 0.0207(5) Uani 1 1 d . . . . .
H47 H 1.271151 0.444941 0.658825 0.025 Uiso 1 1 calc R U . . .
C48 C 0.3500(2) 0.1677(2) 0.65567(8) 0.0235(5) Uani 1 1 d . . . . .
C49 C 0.3102(2) 0.13244(19) 0.61127(7) 0.0217(5) Uani 1 1 d . . . . .
H49 H 0.378892 0.137795 0.591136 0.026 Uiso 1 1 calc R U . . .
C50 C 0.1707(2) 0.0897(2) 0.59664(8) 0.0231(5) Uani 1 1 d . . . . .
C51 C 0.0713(2) 0.0811(2) 0.62707(8) 0.0256(5) Uani 1 1 d . . . . .
C52 C 0.1088(3) 0.1172(2) 0.67026(9) 0.0333(6) Uani 1 1 d . . . . .
H52 H 0.040035 0.112514 0.690263 0.040 Uiso 1 1 calc R U . . .
C53 C 0.2482(2) 0.1608(2) 0.68457(8) 0.0318(6) Uani 1 1 d . . . . .
H53 H 0.274591 0.186224 0.714521 0.038 Uiso 1 1 calc R U . . .
C54 C 1.3473(2) 0.41836(18) 0.60001(7) 0.0194(4) Uani 1 1 d . . . . .
C55 C 1.4847(2) 0.45905(19) 0.61776(7) 0.0202(4) Uani 1 1 d . . . . .
H55 H 1.505275 0.487678 0.647582 0.024 Uiso 1 1 calc R U . . .
C56 C 1.5913(2) 0.45831(19) 0.59259(7) 0.0198(4) Uani 1 1 d . . . . .
C57 C 1.5583(2) 0.41730(19) 0.54850(7) 0.0190(4) Uani 1 1 d . . . . .
C58 C 1.4250(2) 0.38099(19) 0.53008(7) 0.0206(5) Uani 1 1 d . . . . .
H58 H 1.405654 0.356096 0.499872 0.025 Uiso 1 1 calc R U . . .
C59 C 1.3186(2) 0.38080(19) 0.55573(7) 0.0203(4) Uani 1 1 d . . . . .
H59 H 1.226510 0.355110 0.543111 0.024 Uiso 1 1 calc R U . . .
C60 C 0.2169(3) 0.0571(2) 0.52251(8) 0.0299(5) Uani 1 1 d . . . . .
H60A H 0.167742 0.030240 0.493645 0.045 Uiso 1 1 calc R U . . .
H60B H 0.259362 0.003774 0.531085 0.045 Uiso 1 1 calc R U . . .
H60C H 0.289994 0.137874 0.521070 0.045 Uiso 1 1 calc R U . . .
C61 C -0.1477(2) -0.0756(2) 0.60918(8) 0.0264(5) Uani 1 1 d . . . . .
C62 C -0.2956(2) -0.1040(2) 0.59645(7) 0.0238(5) Uani 1 1 d . . . . .
C63 C -0.3390(3) -0.0167(2) 0.58641(9) 0.0332(6) Uani 1 1 d . . . . .
H63 H -0.273093 0.063918 0.586765 0.040 Uiso 1 1 calc R U . . .
C64 C -0.4784(3) -0.0469(2) 0.57584(11) 0.0449(7) Uani 1 1 d . . . . .
H64 H -0.507684 0.012818 0.567870 0.054 Uiso 1 1 calc R U . . .
C65 C -0.5752(3) -0.1630(2) 0.57681(9) 0.0368(6) Uani 1 1 d . . . . .
H65 H -0.671541 -0.182652 0.571160 0.044 Uiso 1 1 calc R U . . .
C66 C -0.5320(3) -0.2506(2) 0.58599(10) 0.0410(7) Uani 1 1 d . . . . .
H66 H -0.598245 -0.331105 0.585832 0.049 Uiso 1 1 calc R U . . .
C67 C -0.3921(3) -0.2211(2) 0.59542(10) 0.0391(7) Uani 1 1 d . . . . .
H67 H -0.362111 -0.281706 0.601227 0.047 Uiso 1 1 calc R U . . .
C68 C 1.7656(2) 0.5447(2) 0.65074(8) 0.0283(5) Uani 1 1 d . . . . .
H68A H 1.863288 0.561044 0.657896 0.042 Uiso 1 1 calc R U . . .
H68B H 1.705945 0.490455 0.671706 0.042 Uiso 1 1 calc R U . . .
H68C H 1.754483 0.619192 0.652411 0.042 Uiso 1 1 calc R U . . .
C69 C 1.6948(2) 0.32154(19) 0.52490(7) 0.0199(4) Uani 1 1 d . . . . .
C70 C 1.8146(2) 0.33142(19) 0.49890(7) 0.0189(4) Uani 1 1 d . . . . .
C71 C 1.8661(2) 0.41408(19) 0.46668(7) 0.0210(5) Uani 1 1 d . . . . .
H71 H 1.828900 0.470675 0.462125 0.025 Uiso 1 1 calc R U . . .
C72 C 1.9718(2) 0.4129(2) 0.44145(8) 0.0242(5) Uani 1 1 d . . . . .
H72 H 2.006401 0.468271 0.419231 0.029 Uiso 1 1 calc R U . . .
C73 C 2.0276(2) 0.3313(2) 0.44846(8) 0.0268(5) Uani 1 1 d . . . . .
H73 H 2.100116 0.331026 0.431000 0.032 Uiso 1 1 calc R U . . .
C74 C 1.9782(2) 0.2506(2) 0.48059(8) 0.0279(5) Uani 1 1 d . . . . .
H74 H 2.017214 0.195281 0.485408 0.033 Uiso 1 1 calc R U . . .
C75 C 1.8713(2) 0.2502(2) 0.50597(8) 0.0239(5) Uani 1 1 d . . . . .
H75 H 1.837017 0.194529 0.528102 0.029 Uiso 1 1 calc R U . . .
O17 O 1.0395(18) 0.5636(6) 0.7584(8) 0.0364(19) Uani 0.61(3) 1 d D U P A 1
C81 C 1.0100(11) 0.6182(9) 0.7891(4) 0.046(2) Uani 0.61(3) 1 d D U P A 1
H81 H 0.920968 0.580473 0.801006 0.055 Uiso 0.61(3) 1 calc R U P A 1
N1 N 1.0952(11) 0.7243(9) 0.8055(4) 0.047(2) Uani 0.61(3) 1 d D U P A 1
C82 C 1.2385(11) 0.7795(11) 0.7946(5) 0.048(2) Uani 0.61(3) 1 d D U P A 1
H82A H 1.261536 0.722379 0.777692 0.073 Uiso 0.61(3) 1 calc R U P A 1
H82B H 1.298513 0.805768 0.821648 0.073 Uiso 0.61(3) 1 calc R U P A 1
H82C H 1.253569 0.848146 0.777069 0.073 Uiso 0.61(3) 1 calc R U P A 1
C83 C 1.0511(16) 0.7850(9) 0.8396(5) 0.074(3) Uani 0.61(3) 1 d D U P A 1
H83A H 1.056209 0.860220 0.828950 0.111 Uiso 0.61(3) 1 calc R U P A 1
H83B H 1.112741 0.800591 0.866037 0.111 Uiso 0.61(3) 1 calc R U P A 1
H83C H 0.954854 0.734632 0.846504 0.111 Uiso 0.61(3) 1 calc R U P A 1
O17B O 1.045(3) 0.5623(9) 0.7610(12) 0.038(3) Uani 0.39(3) 1 d D U P A 2
C81B C 0.9910(17) 0.6249(13) 0.7794(6) 0.039(2) Uani 0.39(3) 1 d D U P A 2
H81B H 0.892223 0.596763 0.777498 0.047 Uiso 0.39(3) 1 calc R U P A 2
N1B N 1.0649(19) 0.7269(15) 0.8010(7) 0.048(3) Uani 0.39(3) 1 d D U P A 2
C82B C 1.2117(19) 0.7897(19) 0.7959(10) 0.060(4) Uani 0.39(3) 1 d D U P A 2
H82D H 1.243831 0.741166 0.777456 0.090 Uiso 0.39(3) 1 calc R U P A 2
H82E H 1.261487 0.806450 0.824811 0.090 Uiso 0.39(3) 1 calc R U P A 2
H82F H 1.230392 0.864575 0.782025 0.090 Uiso 0.39(3) 1 calc R U P A 2
C83B C 0.998(3) 0.7885(16) 0.8264(8) 0.080(4) Uani 0.39(3) 1 d D U P A 2
H83D H 1.010793 0.862114 0.812459 0.120 Uiso 0.39(3) 1 calc R U P A 2
H83E H 1.040701 0.807320 0.856314 0.120 Uiso 0.39(3) 1 calc R U P A 2
H83F H 0.898204 0.737388 0.827370 0.120 Uiso 0.39(3) 1 calc R U P A 2
O18 O 0.3983(3) 0.6615(2) 0.70310(10) 0.0429(9) Uani 0.691(5) 1 d D U P B 1
C84 C 0.2998(5) 0.6840(3) 0.69016(14) 0.0355(9) Uani 0.691(5) 1 d D U P B 1
H84 H 0.211445 0.619097 0.684054 0.043 Uiso 0.691(5) 1 calc R U P B 1
N2 N 0.3092(5) 0.7923(4) 0.68427(17) 0.0384(10) Uani 0.691(5) 1 d D U P B 1
C85 C 0.1883(6) 0.8120(5) 0.6706(2) 0.0502(14) Uani 0.691(5) 1 d D U P B 1
H85A H 0.205463 0.852847 0.643013 0.075 Uiso 0.691(5) 1 calc R U P B 1
H85B H 0.170876 0.861074 0.693308 0.075 Uiso 0.691(5) 1 calc R U P B 1
H85C H 0.106628 0.735612 0.666323 0.075 Uiso 0.691(5) 1 calc R U P B 1
C86 C 0.4414(5) 0.8968(4) 0.69340(19) 0.0487(13) Uani 0.691(5) 1 d D U P B 1
H86A H 0.518032 0.872047 0.695591 0.073 Uiso 0.691(5) 1 calc R U P B 1
H86B H 0.437683 0.936927 0.721164 0.073 Uiso 0.691(5) 1 calc R U P B 1
H86C H 0.456868 0.951247 0.669576 0.073 Uiso 0.691(5) 1 calc R U P B 1
O18B O 0.4662(8) 0.8629(8) 0.7180(4) 0.083(3) Uani 0.309(5) 1 d D U P B 2
C84B C 0.3731(10) 0.8820(8) 0.6991(4) 0.054(3) Uani 0.309(5) 1 d D U P B 2
H84B H 0.384455 0.962070 0.699537 0.065 Uiso 0.309(5) 1 calc R U P B 2
N2B N 0.2599(9) 0.8025(7) 0.6783(4) 0.038(2) Uani 0.309(5) 1 d D U P B 2
C85B C 0.1506(12) 0.8357(10) 0.6612(5) 0.045(3) Uani 0.309(5) 1 d D U P B 2
H85D H 0.128605 0.809763 0.630121 0.067 Uiso 0.309(5) 1 calc R U P B 2
H85E H 0.183481 0.922114 0.664329 0.067 Uiso 0.309(5) 1 calc R U P B 2
H85F H 0.066672 0.797521 0.677737 0.067 Uiso 0.309(5) 1 calc R U P B 2
C86B C 0.2307(11) 0.6770(7) 0.6725(4) 0.045(2) Uani 0.309(5) 1 d D U P B 2
H86D H 0.182178 0.645592 0.643840 0.068 Uiso 0.309(5) 1 calc R U P B 2
H86E H 0.171660 0.632936 0.695764 0.068 Uiso 0.309(5) 1 calc R U P B 2
H86F H 0.318654 0.668119 0.674128 0.068 Uiso 0.309(5) 1 calc R U P B 2
O19 O 0.5636(4) 0.8329(4) 0.80815(12) 0.0809(13) Uani 0.700(3) 1 d D U P C 1
C87 C 0.6211(4) 0.7897(4) 0.78354(13) 0.0501(11) Uani 0.700(3) 1 d D U P C 1
H87 H 0.582826 0.705713 0.779661 0.060 Uiso 0.700(3) 1 calc R U P C 1
N3 N 0.7338(4) 0.8527(3) 0.76186(13) 0.0550(10) Uani 0.700(3) 1 d D U P C 1
C88 C 0.7781(7) 0.7948(5) 0.7275(2) 0.087(2) Uani 0.700(3) 1 d D U P C 1
H88A H 0.879636 0.821693 0.730505 0.130 Uiso 0.700(3) 1 calc R U P C 1
H88B H 0.752400 0.814953 0.698726 0.130 Uiso 0.700(3) 1 calc R U P C 1
H88C H 0.732310 0.708575 0.730001 0.130 Uiso 0.700(3) 1 calc R U P C 1
C89 C 0.7953(6) 0.9829(5) 0.7648(2) 0.0742(17) Uani 0.700(3) 1 d D U P C 1
H89A H 0.897330 1.013608 0.767340 0.111 Uiso 0.700(3) 1 calc R U P C 1
H89B H 0.762668 1.010191 0.790770 0.111 Uiso 0.700(3) 1 calc R U P C 1
H89C H 0.767042 1.011913 0.738419 0.111 Uiso 0.700(3) 1 calc R U P C 1
O19B O 0.9061(14) 0.8190(10) 0.7469(4) 0.103(3) Uani 0.300(3) 1 d D U P C 2
C87B C 0.8705(15) 0.8895(11) 0.7276(4) 0.078(3) Uani 0.300(3) 1 d D U P C 2
H87B H 0.886168 0.897823 0.697198 0.094 Uiso 0.300(3) 1 calc R U P C 2
N3B N 0.8132(12) 0.9528(9) 0.7462(3) 0.064(2) Uani 0.300(3) 1 d D U P C 2
C88B C 0.7928(16) 0.9487(13) 0.7938(3) 0.076(3) Uani 0.300(3) 1 d D U P C 2
H88D H 0.696382 0.935249 0.798925 0.114 Uiso 0.300(3) 1 calc R U P C 2
H88E H 0.857127 1.024210 0.808466 0.114 Uiso 0.300(3) 1 calc R U P C 2
H88F H 0.811274 0.883894 0.805570 0.114 Uiso 0.300(3) 1 calc R U P C 2
C89B C 0.7803(12) 1.0417(9) 0.7245(4) 0.069(3) Uani 0.300(3) 1 d D U P C 2
H89D H 0.694185 1.041245 0.735617 0.103 Uiso 0.300(3) 1 calc R U P C 2
H89E H 0.767408 1.023167 0.692734 0.103 Uiso 0.300(3) 1 calc R U P C 2
H89F H 0.857044 1.120331 0.730543 0.103 Uiso 0.300(3) 1 calc R U P C 2
O20 O 0.3485(2) 0.4514(2) 0.74624(8) 0.0549(6) Uiso 1 1 d D . . D 1
H20D H 0.427(2) 0.444(3) 0.7517(13) 0.082 Uiso 1 1 d D U . E 1
H20E H 0.378(3) 0.5264(13) 0.7402(13) 0.082 Uiso 1 1 d D U . F 1
O21 O 0.6382(4) 0.4884(4) 0.75627(10) 0.0352(14) Uiso 0.635(14) 1 d . . P G 1
O22 O 0.7051(12) 0.6419(10) 0.7965(4) 0.133(3) Uiso 0.4 1 d . . P H 1
O21B O 0.5840(16) 0.4292(16) 0.7541(3) 0.101(4) Uiso 0.365(14) 1 d . . P G 2
O23 O 0.4629(15) 0.6716(13) 0.7699(5) 0.182(5) Uiso 0.4 1 d . . P I 2
O24 O 0.541(3) 0.568(2) 0.7684(9) 0.168(9) Uiso 0.2 1 d . . P I 2

loop_
_atom_site_aniso_label
_atom_site_aniso_U_11
_atom_site_aniso_U_22
_atom_site_aniso_U_33
_atom_site_aniso_U_23
_atom_site_aniso_U_13
_atom_site_aniso_U_12
Zn1 0.01783(13) 0.04002(17) 0.01810(14) -0.00526(11) -0.00069(10) 0.01828(12)
O1 0.0297(9) 0.0586(12) 0.0200(8) -0.0014(8) 0.0023(7) 0.0328(9)
O2 0.0312(9) 0.0559(11) 0.0182(8) -0.0050(8) -0.0016(7) 0.0331(9)
O3 0.0247(8) 0.0395(10) 0.0255(9) 0.0007(7) 0.0038(7) 0.0231(8)
O4 0.0173(7) 0.0265(8) 0.0234(8) -0.0043(6) 0.0058(6) 0.0103(7)
O5 0.0270(9) 0.0290(9) 0.0298(9) -0.0076(7) 0.0073(7) 0.0094(7)
O6 0.0338(10) 0.0411(11) 0.0357(10) 0.0060(8) -0.0005(8) 0.0231(8)
O7 0.0179(8) 0.0238(9) 0.0527(11) 0.0076(8) 0.0013(7) 0.0120(7)
O8 0.0212(9) 0.0313(10) 0.0797(15) 0.0166(10) 0.0015(9) 0.0101(8)
O9 0.0179(8) 0.0425(10) 0.0183(8) -0.0017(7) 0.0014(6) 0.0144(7)
O10 0.0173(8) 0.0417(10) 0.0213(8) -0.0071(7) 0.0011(6) 0.0135(7)
O11 0.0203(8) 0.0352(10) 0.0303(9) -0.0080(7) -0.0043(7) 0.0102(7)
O12 0.0134(7) 0.0247(9) 0.0469(11) 0.0014(8) 0.0000(7) 0.0071(7)
O13 0.0336(10) 0.0305(10) 0.0792(15) -0.0080(10) -0.0156(10) 0.0189(9)
O14 0.0139(7) 0.0317(9) 0.0266(9) 0.0018(7) 0.0029(6) 0.0073(7)
O15 0.0205(8) 0.0227(8) 0.0262(8) 0.0060(6) 0.0117(6) 0.0106(7)
O16 0.0345(9) 0.0238(9) 0.0276(9) 0.0059(7) 0.0151(7) 0.0122(7)
C1 0.0184(11) 0.0263(12) 0.0214(11) -0.0032(9) 0.0031(9) 0.0097(9)
C2 0.0185(10) 0.0256(12) 0.0199(11) -0.0035(9) 0.0017(9) 0.0097(9)
C3 0.0164(10) 0.0274(12) 0.0241(12) -0.0068(9) -0.0011(9) 0.0105(9)
C4 0.0225(11) 0.0315(13) 0.0221(11) -0.0016(10) 0.0024(9) 0.0161(10)
C5 0.0205(11) 0.0309(13) 0.0251(12) -0.0072(10) -0.0033(9) 0.0159(10)
C6 0.0260(12) 0.0324(13) 0.0241(12) -0.0019(10) 0.0005(9) 0.0188(11)
C7 0.0260(12) 0.0307(13) 0.0261(12) -0.0031(10) -0.0005(9) 0.0184(10)
C8 0.0157(10) 0.0200(11) 0.0243(11) -0.0042(9) 0.0022(8) 0.0083(9)
C9 0.0206(11) 0.0247(12) 0.0201(11) -0.0023(9) 0.0028(9) 0.0116(9)
C10 0.0181(10) 0.0217(11) 0.0241(11) -0.0050(9) -0.0002(9) 0.0104(9)
C11 0.0175(10) 0.0218(11) 0.0237(11) -0.0046(9) 0.0066(9) 0.0087(9)
C12 0.0202(11) 0.0221(11) 0.0195(11) -0.0004(9) 0.0035(9) 0.0088(9)
C13 0.0177(10) 0.0213(11) 0.0251(12) -0.0018(9) 0.0009(9) 0.0111(9)
C14 0.0223(11) 0.0247(12) 0.0309(13) -0.0030(10) 0.0000(9) 0.0141(10)
C15 0.0209(11) 0.0250(12) 0.0327(13) -0.0007(10) 0.0026(9) 0.0141(10)
C16 0.0227(12) 0.0228(12) 0.0351(14) 0.0024(10) 0.0002(10) 0.0110(10)
C17 0.0174(11) 0.0185(11) 0.0478(15) 0.0029(10) 0.0003(10) 0.0107(9)
C18 0.0258(12) 0.0318(13) 0.0418(15) 0.0022(11) 0.0091(11) 0.0183(11)
C19 0.0300(13) 0.0349(14) 0.0301(13) 0.0015(11) 0.0048(10) 0.0209(11)
C20 0.0320(13) 0.0466(16) 0.0261(13) 0.0028(11) 0.0004(10) 0.0257(12)
C21 0.0212(11) 0.0236(12) 0.0201(11) 0.0022(9) 0.0024(9) 0.0116(9)
C22 0.0221(11) 0.0221(11) 0.0193(11) 0.0059(9) 0.0047(9) 0.0135(9)
C23 0.0245(12) 0.0247(12) 0.0286(12) -0.0007(10) 0.0034(10) 0.0119(10)
C24 0.0212(12) 0.0276(13) 0.0434(15) 0.0079(11) 0.0104(10) 0.0101(10)
C25 0.0301(13) 0.0308(13) 0.0400(15) 0.0114(11) 0.0195(11) 0.0187(11)
C26 0.0324(13) 0.0269(12) 0.0281(13) 0.0043(10) 0.0102(10) 0.0177(11)
C27 0.0224(11) 0.0238(12) 0.0220(11) 0.0052(9) 0.0053(9) 0.0136(9)
C28 0.0403(15) 0.0357(15) 0.0340(14) 0.0076(11) 0.0049(12) 0.0191(12)
C29 0.0234(12) 0.0232(12) 0.0369(14) 0.0056(10) 0.0052(10) 0.0114(10)
C30 0.0240(11) 0.0237(12) 0.0261(12) 0.0008(9) 0.0021(9) 0.0129(10)
C31 0.0269(12) 0.0229(12) 0.0463(16) 0.0101(11) 0.0017(11) 0.0115(10)
C32 0.0231(13) 0.0343(15) 0.0610(19) 0.0157(13) -0.0021(12) 0.0095(11)
C33 0.0306(13) 0.0395(15) 0.0426(15) 0.0121(12) -0.0004(11) 0.0215(12)
C34 0.0372(14) 0.0272(13) 0.0374(14) 0.0065(11) -0.0020(11) 0.0180(11)
C35 0.0266(12) 0.0236(12) 0.0380(14) 0.0036(10) -0.0034(10) 0.0090(10)
C41 0.0200(11) 0.0306(13) 0.0191(11) -0.0012(9) 0.0008(9) 0.0097(10)
C42 0.0186(11) 0.0239(12) 0.0198(11) -0.0012(9) 0.0005(9) 0.0072(9)
C43 0.0188(11) 0.0235(11) 0.0203(11) 0.0015(9) 0.0011(9) 0.0101(9)
C44 0.0209(11) 0.0252(12) 0.0179(11) -0.0022(9) 0.0018(9) 0.0098(9)
C45 0.0206(11) 0.0222(11) 0.0210(11) -0.0003(9) 0.0029(9) 0.0116(9)
C46 0.0204(11) 0.0243(11) 0.0183(11) -0.0014(9) 0.0022(9) 0.0104(9)
C47 0.0216(11) 0.0217(11) 0.0205(11) -0.0016(9) 0.0026(9) 0.0109(9)
C48 0.0173(11) 0.0270(12) 0.0268(12) 0.0012(10) 0.0037(9) 0.0095(9)
C49 0.0171(10) 0.0212(11) 0.0266(12) -0.0010(9) 0.0036(9) 0.0078(9)
C50 0.0189(11) 0.0194(11) 0.0303(12) -0.0010(9) -0.0008(9) 0.0078(9)
C51 0.0143(10) 0.0250(12) 0.0378(14) 0.0014(10) 0.0019(9) 0.0086(9)
C52 0.0214(12) 0.0463(16) 0.0365(14) 0.0037(12) 0.0102(10) 0.0178(11)
C53 0.0242(12) 0.0498(16) 0.0226(12) -0.0017(11) 0.0018(10) 0.0170(12)
C54 0.0174(10) 0.0157(10) 0.0253(11) 0.0005(9) 0.0039(9) 0.0069(9)
C55 0.0199(11) 0.0179(11) 0.0218(11) -0.0002(9) 0.0030(9) 0.0068(9)
C56 0.0152(10) 0.0155(10) 0.0278(12) 0.0044(9) 0.0040(9) 0.0053(8)
C57 0.0182(10) 0.0176(11) 0.0229(11) 0.0067(9) 0.0103(9) 0.0082(9)
C58 0.0233(11) 0.0177(11) 0.0209(11) 0.0024(9) 0.0054(9) 0.0081(9)
C59 0.0159(10) 0.0209(11) 0.0248(11) 0.0025(9) 0.0025(9) 0.0082(9)
C60 0.0300(13) 0.0274(13) 0.0291(13) -0.0053(10) -0.0003(10) 0.0093(11)
C61 0.0249(12) 0.0261(12) 0.0289(13) -0.0031(10) 0.0002(10) 0.0117(10)
C62 0.0236(11) 0.0265(12) 0.0211(11) -0.0015(9) 0.0007(9) 0.0104(10)
C63 0.0218(12) 0.0212(12) 0.0548(17) -0.0013(11) 0.0003(11) 0.0077(10)
C64 0.0301(14) 0.0289(14) 0.078(2) -0.0100(14) -0.0112(14) 0.0162(12)
C65 0.0209(12) 0.0372(15) 0.0467(16) -0.0126(12) -0.0080(11) 0.0086(11)
C66 0.0317(14) 0.0250(14) 0.0518(18) 0.0010(12) -0.0157(13) -0.0009(11)
C67 0.0366(15) 0.0227(13) 0.0526(17) 0.0004(12) -0.0176(13) 0.0087(11)
C68 0.0212(11) 0.0283(13) 0.0330(13) -0.0026(10) -0.0016(10) 0.0085(10)
C69 0.0208(11) 0.0204(11) 0.0163(10) -0.0021(9) 0.0007(8) 0.0068(9)
C70 0.0169(10) 0.0195(11) 0.0168(10) -0.0046(8) -0.0004(8) 0.0047(9)
C71 0.0176(10) 0.0193(11) 0.0226(11) -0.0015(9) -0.0003(9) 0.0047(9)
C72 0.0201(11) 0.0232(12) 0.0244(12) -0.0008(9) 0.0044(9) 0.0042(9)
C73 0.0179(11) 0.0266(12) 0.0319(13) -0.0053(10) 0.0068(9) 0.0055(10)
C74 0.0246(12) 0.0251(12) 0.0358(14) -0.0050(10) 0.0005(10) 0.0129(10)
C75 0.0277(12) 0.0207(11) 0.0220(11) -0.0002(9) 0.0025(9) 0.0090(10)
O17 0.029(3) 0.042(3) 0.040(4) -0.014(2) 0.005(3) 0.017(2)
C81 0.040(3) 0.052(3) 0.046(4) -0.017(3) 0.002(3) 0.022(2)
N1 0.056(4) 0.041(2) 0.045(3) -0.013(2) 0.005(3) 0.022(3)
C82 0.057(4) 0.037(4) 0.042(4) 0.003(3) 0.003(3) 0.011(3)
C83 0.083(6) 0.058(4) 0.081(6) -0.035(4) 0.011(4) 0.032(4)
O17B 0.034(4) 0.043(4) 0.036(4) -0.016(3) -0.001(4) 0.018(3)
C81B 0.041(4) 0.042(3) 0.038(4) -0.011(3) -0.003(3) 0.023(3)
N1B 0.057(5) 0.043(3) 0.046(4) -0.018(3) 0.000(4) 0.024(3)
C82B 0.062(5) 0.037(5) 0.074(7) -0.016(5) -0.005(6) 0.017(5)
C83B 0.099(9) 0.074(6) 0.081(8) -0.035(6) 0.005(7) 0.052(7)
O18 0.0430(17) 0.0349(16) 0.0472(18) 0.0026(13) 0.0016(13) 0.0130(13)
C84 0.037(2) 0.0275(18) 0.036(2) -0.0001(16) 0.0095(18) 0.0077(17)
N2 0.041(2) 0.0286(17) 0.041(2) 0.0013(15) 0.0060(19) 0.0091(17)
C85 0.052(3) 0.037(3) 0.062(4) 0.006(2) 0.008(3) 0.019(2)
C86 0.054(3) 0.028(2) 0.052(3) 0.003(2) 0.006(3) 0.005(2)
O18B 0.057(5) 0.061(5) 0.104(7) 0.021(5) -0.035(4) 0.001(4)
C84B 0.045(5) 0.040(4) 0.057(5) 0.010(4) -0.011(4) -0.001(4)
N2B 0.036(4) 0.029(3) 0.046(4) 0.003(3) -0.002(4) 0.010(3)
C85B 0.050(6) 0.040(6) 0.046(6) -0.001(5) -0.006(4) 0.022(4)
C86B 0.051(6) 0.036(4) 0.047(5) 0.002(4) -0.006(4) 0.018(4)
O19 0.055(2) 0.129(4) 0.057(2) -0.031(2) 0.0062(17) 0.040(2)
C87 0.039(2) 0.075(3) 0.032(2) -0.011(2) 0.0006(16) 0.021(2)
N3 0.050(2) 0.053(2) 0.057(2) -0.0132(18) 0.0122(17) 0.0170(17)
C88 0.079(4) 0.080(4) 0.097(4) -0.006(3) 0.051(3) 0.028(3)
C89 0.051(3) 0.063(3) 0.093(5) -0.016(3) -0.007(4) 0.010(3)
O19B 0.127(8) 0.102(7) 0.110(8) 0.027(6) 0.051(6) 0.073(6)
C87B 0.086(6) 0.061(5) 0.087(6) 0.008(4) 0.031(5) 0.029(4)
N3B 0.060(5) 0.055(5) 0.073(5) 0.009(4) 0.022(4) 0.019(3)
C88B 0.079(7) 0.076(8) 0.067(5) -0.011(5) 0.001(6) 0.027(6)
C89B 0.043(6) 0.065(6) 0.093(7) 0.010(6) 0.003(6) 0.017(5)

loop_
_atom_type_symbol
_atom_type_description
_atom_type_scat_dispersion_real
_atom_type_scat_dispersion_imag
_atom_type_scat_source
C C 0.0033 0.0016 'International Tables Vol C Tables 4.2.6.8 and 6.1.1.4'
H H 0.0000 0.0000 'International Tables Vol C Tables 4.2.6.8 and 6.1.1.4'
N N 0.0061 0.0033 'International Tables Vol C Tables 4.2.6.8 and 6.1.1.4'
O O 0.0106 0.0060 'International Tables Vol C Tables 4.2.6.8 and 6.1.1.4'
Zn Zn 0.2839 1.4301 'International Tables Vol C Tables 4.2.6.8 and 6.1.1.4'

loop_
_geom_angle_atom_site_label_1
_geom_angle_atom_site_label_2
_geom_angle_atom_site_label_3
_geom_angle
_geom_angle_site_symmetry_1
_geom_angle_site_symmetry_3
_geom_angle_publ_flag
O9 Zn1 O2 126.62(8) . . ?
O9 Zn1 O10 91.48(6) . . ?
O2 Zn1 O10 91.12(7) . . ?
O9 Zn1 O1 86.67(7) . . ?
O2 Zn1 O1 91.35(7) . . ?
O10 Zn1 O1 177.48(6) . . ?
O9 Zn1 O17B 122.2(12) . . ?
O2 Zn1 O17B 111.1(13) . . ?
O10 Zn1 O17B 90.9(6) . . ?
O1 Zn1 O17B 88.6(6) . . ?
O9 Zn1 O17 119.5(8) . . ?
O2 Zn1 O17 113.8(8) . . ?
O10 Zn1 O17 89.9(4) . . ?
O1 Zn1 O17 89.5(4) . . ?
C3 O1 Zn1 125.65(14) . . ?
C5 O2 Zn1 125.60(14) . . ?
C10 O3 C20 117.39(17) . . ?
C21 O4 C11 115.24(16) . . ?
C16 O6 C28 117.15(19) . . ?
C29 O7 C17 116.83(18) . . ?
C43 O9 Zn1 126.42(14) . . ?
C45 O10 Zn1 125.55(14) . . ?
C50 O11 C60 117.49(17) . . ?
C61 O12 C51 116.41(18) . . ?
C56 O14 C68 117.21(17) . . ?
C69 O15 C57 115.50(16) . . ?
C2 C1 C8 127.4(2) . . ?
C2 C1 H1 116.3 . . ?
C8 C1 H1 116.3 . . ?
C1 C2 C3 121.3(2) . . ?
C1 C2 H2 119.4 . . ?
C3 C2 H2 119.4 . . ?
O1 C3 C4 124.7(2) . . ?
O1 C3 C2 117.72(19) . . ?
C4 C3 C2 117.6(2) . . ?
C3 C4 C5 126.3(2) . . ?
C3 C4 H4 116.8 . . ?
C5 C4 H4 116.8 . . ?
O2 C5 C4 125.9(2) . . ?
O2 C5 C6 118.39(19) . . ?
C4 C5 C6 115.7(2) . . ?
C7 C6 C5 123.7(2) . . ?
C7 C6 H6 118.2 . . ?
C5 C6 H6 118.2 . . ?
C6 C7 C14 126.7(2) . . ?
C6 C7 H7 116.7 . . ?
C14 C7 H7 116.7 . . ?
C13 C8 C9 119.25(19) . . ?
C13 C8 C1 123.2(2) . . ?
C9 C8 C1 117.5(2) . . ?
C10 C9 C8 121.0(2) . . ?
C10 C9 H9 119.5 . . ?
C8 C9 H9 119.5 . . ?
O3 C10 C9 125.3(2) . . ?
O3 C10 C11 116.46(19) . . ?
C9 C10 C11 118.2(2) . . ?
C12 C11 C10 121.59(19) . . ?
C12 C11 O4 119.7(2) . . ?
C10 C11 O4 118.68(19) . . ?
C11 C12 C13 119.9(2) . . ?
C11 C12 H12 120.1 . . ?
C13 C12 H12 120.1 . . ?
C12 C13 C8 120.0(2) . . ?
C12 C13 H13 120.0 . . ?
C8 C13 H13 120.0 . . ?
C19 C14 C15 118.9(2) . . ?
C19 C14 C7 119.3(2) . . ?
C15 C14 C7 121.7(2) . . ?
C16 C15 C14 120.5(2) . . ?
C16 C15 H15 119.7 . . ?
C14 C15 H15 119.7 . . ?
O6 C16 C15 125.3(2) . . ?
O6 C16 C17 115.9(2) . . ?
C15 C16 C17 118.8(2) . . ?
C18 C17 O7 118.6(2) . . ?
C18 C17 C16 121.7(2) . . ?
O7 C17 C16 119.5(2) . . ?
C17 C18 C19 119.3(2) . . ?
C17 C18 H18 120.3 . . ?
C19 C18 H18 120.3 . . ?
C14 C19 C18 120.7(2) . . ?
C14 C19 H19 119.7 . . ?
C18 C19 H19 119.7 . . ?
O3 C20 H20A 109.5 . . ?
O3 C20 H20B 109.5 . . ?
H20A C20 H20B 109.5 . . ?
O3 C20 H20C 109.5 . . ?
H20A C20 H20C 109.5 . . ?
H20B C20 H20C 109.5 . . ?
O5 C21 O4 122.5(2) . . ?
O5 C21 C22 124.6(2) . . ?
O4 C21 C22 112.84(18) . . ?
C23 C22 C27 120.1(2) . . ?
C23 C22 C21 117.3(2) . . ?
C27 C22 C21 122.6(2) . . ?
C24 C23 C22 119.9(2) . . ?
C24 C23 H23 120.1 . . ?
C22 C23 H23 120.1 . . ?
C25 C24 C23 119.8(2) . . ?
C25 C24 H24 120.1 . . ?
C23 C24 H24 120.1 . . ?
C24 C25 C26 120.6(2) . . ?
C24 C25 H25 119.7 . . ?
C26 C25 H25 119.7 . . ?
C27 C26 C25 120.0(2) . . ?
C27 C26 H26 120.0 . . ?
C25 C26 H26 120.0 . . ?
C26 C27 C22 119.7(2) . . ?
C26 C27 H27 120.2 . . ?
C22 C27 H27 120.2 . . ?
O6 C28 H28A 109.5 . . ?
O6 C28 H28B 109.5 . . ?
H28A C28 H28B 109.5 . . ?
O6 C28 H28C 109.5 . . ?
H28A C28 H28C 109.5 . . ?
H28B C28 H28C 109.5 . . ?
O8 C29 O7 123.7(2) . . ?
O8 C29 C30 125.3(2) . . ?
O7 C29 C30 110.99(19) . . ?
C35 C30 C31 119.5(2) . . ?
C35 C30 C29 118.5(2) . . ?
C31 C30 C29 122.0(2) . . ?
C32 C31 C30 120.0(2) . . ?
C32 C31 H31 120.0 . . ?
C30 C31 H31 120.0 . . ?
C31 C32 C33 120.2(2) . . ?
C31 C32 H32 119.9 . . ?
C33 C32 H32 119.9 . . ?
C34 C33 C32 120.1(2) . . ?
C34 C33 H33 120.0 . . ?
C32 C33 H33 120.0 . . ?
C33 C34 C35 119.8(2) . . ?
C33 C34 H34 120.1 . . ?
C35 C34 H34 120.1 . . ?
C34 C35 C30 120.4(2) . . ?
C34 C35 H35 119.8 . . ?
C30 C35 H35 119.8 . . ?
C42 C41 C48 127.3(2) . . ?
C42 C41 H41 116.4 . . ?
C48 C41 H41 116.4 . . ?
C41 C42 C43 122.5(2) . . ?
C41 C42 H42 118.8 . . ?
C43 C42 H42 118.8 . . ?
O9 C43 C44 125.1(2) . . ?
O9 C43 C42 117.63(19) . . ?
C44 C43 C42 117.28(19) . . ?
C45 C44 C43 126.3(2) . . ?
C45 C44 H44 116.9 . . ?
C43 C44 H44 116.9 . . ?
O10 C45 C44 125.1(2) . . ?
O10 C45 C46 117.84(19) . . ?
C44 C45 C46 117.09(19) . . ?
C47 C46 C45 121.9(2) . . ?
C47 C46 H46 119.0 . . ?
C45 C46 H46 119.0 . . ?
C46 C47 C54 127.7(2) . . ?
C46 C47 H47 116.1 . . ?
C54 C47 H47 116.1 . . ?
C53 C48 C49 119.1(2) . . ?
C53 C48 C41 118.3(2) . . ?
C49 C48 C41 122.6(2) . . ?
C50 C49 C48 120.3(2) . . ?
C50 C49 H49 119.9 . . ?
C48 C49 H49 119.9 . . ?
O11 C50 C49 125.5(2) . . ?
O11 C50 C51 115.71(19) . . ?
C49 C50 C51 118.7(2) . . ?
C52 C51 C50 121.6(2) . . ?
C52 C51 O12 119.3(2) . . ?
C50 C51 O12 118.9(2) . . ?
C51 C52 C53 119.4(2) . . ?
C51 C52 H52 120.3 . . ?
C53 C52 H52 120.3 . . ?
C52 C53 C48 120.9(2) . . ?
C52 C53 H53 119.5 . . ?
C48 C53 H53 119.5 . . ?
C59 C54 C55 119.16(19) . . ?
C59 C54 C47 123.17(19) . . ?
C55 C54 C47 117.6(2) . . ?
C56 C55 C54 121.3(2) . . ?
C56 C55 H55 119.4 . . ?
C54 C55 H55 119.4 . . ?
O14 C56 C55 125.7(2) . . ?
O14 C56 C57 116.24(18) . . ?
C55 C56 C57 118.07(19) . . ?
C58 C57 C56 121.48(19) . . ?
C58 C57 O15 119.92(19) . . ?
C56 C57 O15 118.56(19) . . ?
C57 C58 C59 119.9(2) . . ?
C57 C58 H58 120.0 . . ?
C59 C58 H58 120.0 . . ?
C58 C59 C54 120.0(2) . . ?
C58 C59 H59 120.0 . . ?
C54 C59 H59 120.0 . . ?
O11 C60 H60A 109.5 . . ?
O11 C60 H60B 109.5 . . ?
H60A C60 H60B 109.5 . . ?
O11 C60 H60C 109.5 . . ?
H60A C60 H60C 109.5 . . ?
H60B C60 H60C 109.5 . . ?
O13 C61 O12 123.3(2) . . ?
O13 C61 C62 125.3(2) . . ?
O12 C61 C62 111.43(19) . . ?
C63 C62 C67 119.6(2) . . ?
C63 C62 C61 121.9(2) . . ?
C67 C62 C61 118.6(2) . . ?
C62 C63 C64 119.9(2) . . ?
C62 C63 H63 120.0 . . ?
C64 C63 H63 120.0 . . ?
C65 C64 C63 120.3(3) . . ?
C65 C64 H64 119.8 . . ?
C63 C64 H64 119.8 . . ?
C64 C65 C66 119.9(2) . . ?
C64 C65 H65 120.0 . . ?
C66 C65 H65 120.0 . . ?
C65 C66 C67 119.8(2) . . ?
C65 C66 H66 120.1 . . ?
C67 C66 H66 120.1 . . ?
C62 C67 C66 120.4(2) . . ?
C62 C67 H67 119.8 . . ?
C66 C67 H67 119.8 . . ?
O14 C68 H68A 109.5 . . ?
O14 C68 H68B 109.5 . . ?
H68A C68 H68B 109.5 . . ?
O14 C68 H68C 109.5 . . ?
H68A C68 H68C 109.5 . . ?
H68B C68 H68C 109.5 . . ?
O16 C69 O15 122.6(2) . . ?
O16 C69 C70 124.6(2) . . ?
O15 C69 C70 112.73(18) . . ?
C75 C70 C71 120.0(2) . . ?
C75 C70 C69 117.4(2) . . ?
C71 C70 C69 122.5(2) . . ?
C72 C71 C70 119.5(2) . . ?
C72 C71 H71 120.2 . . ?
C70 C71 H71 120.2 . . ?
C71 C72 C73 120.3(2) . . ?
C71 C72 H72 119.8 . . ?
C73 C72 H72 119.8 . . ?
C74 C73 C72 120.4(2) . . ?
C74 C73 H73 119.8 . . ?
C72 C73 H73 119.8 . . ?
C73 C74 C75 119.9(2) . . ?
C73 C74 H74 120.0 . . ?
C75 C74 H74 120.0 . . ?
C74 C75 C70 119.9(2) . . ?
C74 C75 H75 120.0 . . ?
C70 C75 H75 120.0 . . ?
C81 O17 Zn1 122.7(10) . . ?
O17 C81 N1 123.9(6) . . ?
O17 C81 H81 118.1 . . ?
N1 C81 H81 118.1 . . ?
C81 N1 C82 121.7(5) . . ?
C81 N1 C83 120.9(5) . . ?
C82 N1 C83 117.1(5) . . ?
N1 C82 H82A 109.5 . . ?
N1 C82 H82B 109.5 . . ?
H82A C82 H82B 109.5 . . ?
N1 C82 H82C 109.5 . . ?
H82A C82 H82C 109.5 . . ?
H82B C82 H82C 109.5 . . ?
N1 C83 H83A 109.5 . . ?
N1 C83 H83B 109.5 . . ?
H83A C83 H83B 109.5 . . ?
N1 C83 H83C 109.5 . . ?
H83A C83 H83C 109.5 . . ?
H83B C83 H83C 109.5 . . ?
C81B O17B Zn1 124.4(12) . . ?
O17B C81B N1B 123.4(11) . . ?
O17B C81B H81B 118.3 . . ?
N1B C81B H81B 118.3 . . ?
C81B N1B C82B 121.3(7) . . ?
C81B N1B C83B 121.4(7) . . ?
C82B N1B C83B 116.8(7) . . ?
N1B C82B H82D 109.5 . . ?
N1B C82B H82E 109.5 . . ?
H82D C82B H82E 109.5 . . ?
N1B C82B H82F 109.5 . . ?
H82D C82B H82F 109.5 . . ?
H82E C82B H82F 109.5 . . ?
N1B C83B H83D 109.5 . . ?
N1B C83B H83E 109.5 . . ?
H83D C83B H83E 109.5 . . ?
N1B C83B H83F 109.5 . . ?
H83D C83B H83F 109.5 . . ?
H83E C83B H83F 109.5 . . ?
O18 C84 N2 124.5(4) . . ?
O18 C84 H84 117.8 . . ?
N2 C84 H84 117.8 . . ?
C84 N2 C85 121.4(4) . . ?
C84 N2 C86 121.0(4) . . ?
C85 N2 C86 117.6(4) . . ?
N2 C85 H85A 109.5 . . ?
N2 C85 H85B 109.5 . . ?
H85A C85 H85B 109.5 . . ?
N2 C85 H85C 109.5 . . ?
H85A C85 H85C 109.5 . . ?
H85B C85 H85C 109.5 . . ?
N2 C86 H86A 109.5 . . ?
N2 C86 H86B 109.5 . . ?
H86A C86 H86B 109.5 . . ?
N2 C86 H86C 109.5 . . ?
H86A C86 H86C 109.5 . . ?
H86B C86 H86C 109.5 . . ?
O18B C84B N2B 126.3(8) . . ?
O18B C84B H84B 116.9 . . ?
N2B C84B H84B 116.9 . . ?
C84B N2B C86B 123.6(6) . . ?
C84B N2B C85B 120.5(7) . . ?
C86B N2B C85B 115.8(6) . . ?
N2B C85B H85D 109.5 . . ?
N2B C85B H85E 109.5 . . ?
H85D C85B H85E 109.5 . . ?
N2B C85B H85F 109.5 . . ?
H85D C85B H85F 109.5 . . ?
H85E C85B H85F 109.5 . . ?
N2B C86B H86D 109.5 . . ?
N2B C86B H86E 109.5 . . ?
H86D C86B H86E 109.5 . . ?
N2B C86B H86F 109.5 . . ?
H86D C86B H86F 109.5 . . ?
H86E C86B H86F 109.5 . . ?
O19 C87 N3 124.4(5) . . ?
O19 C87 H87 117.8 . . ?
N3 C87 H87 117.8 . . ?
C87 N3 C88 119.8(4) . . ?
C87 N3 C89 120.8(4) . . ?
C88 N3 C89 118.0(4) . . ?
N3 C88 H88A 109.5 . . ?
N3 C88 H88B 109.5 . . ?
H88A C88 H88B 109.5 . . ?
N3 C88 H88C 109.5 . . ?
H88A C88 H88C 109.5 . . ?
H88B C88 H88C 109.5 . . ?
N3 C89 H89A 109.5 . . ?
N3 C89 H89B 109.5 . . ?
H89A C89 H89B 109.5 . . ?
N3 C89 H89C 109.5 . . ?
H89A C89 H89C 109.5 . . ?
H89B C89 H89C 109.5 . . ?
O19B C87B N3B 124.7(8) . . ?
O19B C87B H87B 117.7 . . ?
N3B C87B H87B 117.7 . . ?
C87B N3B C89B 124.9(7) . . ?
C87B N3B C88B 120.4(7) . . ?
C89B N3B C88B 114.3(7) . . ?
N3B C88B H88D 109.5 . . ?
N3B C88B H88E 109.5 . . ?
H88D C88B H88E 109.5 . . ?
N3B C88B H88F 109.5 . . ?
H88D C88B H88F 109.5 . . ?
H88E C88B H88F 109.5 . . ?
N3B C89B H89D 109.5 . . ?
N3B C89B H89E 109.5 . . ?
H89D C89B H89E 109.5 . . ?
N3B C89B H89F 109.5 . . ?
H89D C89B H89F 109.5 . . ?
H89E C89B H89F 109.5 . . ?
H20D O20 H20E 102.7(15) . . ?

loop_
_geom_bond_atom_site_label_1
_geom_bond_atom_site_label_2
_geom_bond_distance
_geom_bond_site_symmetry_2
_geom_bond_publ_flag
Zn1 O9 1.9830(16) . ?
Zn1 O2 1.9909(16) . ?
Zn1 O10 2.0216(15) . ?
Zn1 O1 2.0355(16) . ?
Zn1 O17B 2.054(7) . ?
Zn1 O17 2.056(5) . ?
O1 C3 1.273(3) . ?
O2 C5 1.281(3) . ?
O3 C10 1.360(3) . ?
O3 C20 1.434(3) . ?
O4 C21 1.364(3) . ?
O4 C11 1.409(2) . ?
O5 C21 1.206(3) . ?
O6 C16 1.364(3) . ?
O6 C28 1.433(3) . ?
O7 C29 1.359(3) . ?
O7 C17 1.400(3) . ?
O8 C29 1.197(3) . ?
O9 C43 1.280(3) . ?
O10 C45 1.274(3) . ?
O11 C50 1.367(3) . ?
O11 C60 1.427(3) . ?
O12 C61 1.359(3) . ?
O12 C51 1.402(3) . ?
O13 C61 1.202(3) . ?
O14 C56 1.358(3) . ?
O14 C68 1.434(3) . ?
O15 C69 1.362(3) . ?
O15 C57 1.405(2) . ?
O16 C69 1.204(3) . ?
C1 C2 1.335(3) . ?
C1 C8 1.465(3) . ?
C1 H1 0.9500 . ?
C2 C3 1.477(3) . ?
C2 H2 0.9500 . ?
C3 C4 1.404(3) . ?
C4 C5 1.404(3) . ?
C4 H4 0.9500 . ?
C5 C6 1.476(3) . ?
C6 C7 1.332(3) . ?
C6 H6 0.9500 . ?
C7 C14 1.465(3) . ?
C7 H7 0.9500 . ?
C8 C13 1.396(3) . ?
C8 C9 1.400(3) . ?
C9 C10 1.390(3) . ?
C9 H9 0.9500 . ?
C10 C11 1.397(3) . ?
C11 C12 1.374(3) . ?
C12 C13 1.391(3) . ?
C12 H12 0.9500 . ?
C13 H13 0.9500 . ?
C14 C19 1.392(3) . ?
C14 C15 1.406(3) . ?
C15 C16 1.384(3) . ?
C15 H15 0.9500 . ?
C16 C17 1.400(3) . ?
C17 C18 1.364(4) . ?
C18 C19 1.394(3) . ?
C18 H18 0.9500 . ?
C19 H19 0.9500 . ?
C20 H20A 0.9800 . ?
C20 H20B 0.9800 . ?
C20 H20C 0.9800 . ?
C21 C22 1.483(3) . ?
C22 C23 1.392(3) . ?
C22 C27 1.395(3) . ?
C23 C24 1.387(3) . ?
C23 H23 0.9500 . ?
C24 C25 1.382(4) . ?
C24 H24 0.9500 . ?
C25 C26 1.386(4) . ?
C25 H25 0.9500 . ?
C26 C27 1.383(3) . ?
C26 H26 0.9500 . ?
C27 H27 0.9500 . ?
C28 H28A 0.9800 . ?
C28 H28B 0.9800 . ?
C28 H28C 0.9800 . ?
C29 C30 1.484(3) . ?
C30 C35 1.385(3) . ?
C30 C31 1.385(3) . ?
C31 C32 1.378(3) . ?
C31 H31 0.9500 . ?
C32 C33 1.382(4) . ?
C32 H32 0.9500 . ?
C33 C34 1.379(4) . ?
C33 H33 0.9500 . ?
C34 C35 1.380(3) . ?
C34 H34 0.9500 . ?
C35 H35 0.9500 . ?
C41 C42 1.332(3) . ?
C41 C48 1.468(3) . ?
C41 H41 0.9500 . ?
C42 C43 1.474(3) . ?
C42 H42 0.9500 . ?
C43 C44 1.404(3) . ?
C44 C45 1.402(3) . ?
C44 H44 0.9500 . ?
C45 C46 1.478(3) . ?
C46 C47 1.335(3) . ?
C46 H46 0.9500 . ?
C47 C54 1.463(3) . ?
C47 H47 0.9500 . ?
C48 C53 1.391(3) . ?
C48 C49 1.404(3) . ?
C49 C50 1.391(3) . ?
C49 H49 0.9500 . ?
C50 C51 1.400(3) . ?
C51 C52 1.368(4) . ?
C52 C53 1.387(3) . ?
C52 H52 0.9500 . ?
C53 H53 0.9500 . ?
C54 C59 1.396(3) . ?
C54 C55 1.402(3) . ?
C55 C56 1.389(3) . ?
C55 H55 0.9500 . ?
C56 C57 1.402(3) . ?
C57 C58 1.377(3) . ?
C58 C59 1.391(3) . ?
C58 H58 0.9500 . ?
C59 H59 0.9500 . ?
C60 H60A 0.9800 . ?
C60 H60B 0.9800 . ?
C60 H60C 0.9800 . ?
C61 C62 1.483(3) . ?
C62 C63 1.381(3) . ?
C62 C67 1.382(3) . ?
C63 C64 1.382(4) . ?
C63 H63 0.9500 . ?
C64 C65 1.377(4) . ?
C64 H64 0.9500 . ?
C65 C66 1.377(4) . ?
C65 H65 0.9500 . ?
C66 C67 1.382(4) . ?
C66 H66 0.9500 . ?
C67 H67 0.9500 . ?
C68 H68A 0.9800 . ?
C68 H68B 0.9800 . ?
C68 H68C 0.9800 . ?
C69 C70 1.481(3) . ?
C70 C75 1.391(3) . ?
C70 C71 1.397(3) . ?
C71 C72 1.383(3) . ?
C71 H71 0.9500 . ?
C72 C73 1.388(3) . ?
C72 H72 0.9500 . ?
C73 C74 1.378(4) . ?
C73 H73 0.9500 . ?
C74 C75 1.391(3) . ?
C74 H74 0.9500 . ?
C75 H75 0.9500 . ?
O17 C81 1.263(9) . ?
C81 N1 1.316(6) . ?
C81 H81 0.9500 . ?
N1 C82 1.433(6) . ?
N1 C83 1.464(6) . ?
C82 H82A 0.9800 . ?
C82 H82B 0.9800 . ?
C82 H82C 0.9800 . ?
C83 H83A 0.9800 . ?
C83 H83B 0.9800 . ?
C83 H83C 0.9800 . ?
O17B C81B 1.266(11) . ?
C81B N1B 1.315(7) . ?
C81B H81B 0.9500 . ?
N1B C82B 1.432(8) . ?
N1B C83B 1.462(8) . ?
C82B H82D 0.9800 . ?
C82B H82E 0.9800 . ?
C82B H82F 0.9800 . ?
C83B H83D 0.9800 . ?
C83B H83E 0.9800 . ?
C83B H83F 0.9800 . ?
O18 C84 1.241(5) . ?
C84 N2 1.325(5) . ?
C84 H84 0.9500 . ?
N2 C85 1.449(5) . ?
N2 C86 1.464(6) . ?
C85 H85A 0.9800 . ?
C85 H85B 0.9800 . ?
C85 H85C 0.9800 . ?
C86 H86A 0.9800 . ?
C86 H86B 0.9800 . ?
C86 H86C 0.9800 . ?
O18B C84B 1.233(8) . ?
C84B N2B 1.312(7) . ?
C84B H84B 0.9500 . ?
N2B C86B 1.461(8) . ?
N2B C85B 1.465(7) . ?
C85B H85D 0.9800 . ?
C85B H85E 0.9800 . ?
C85B H85F 0.9800 . ?
C86B H86D 0.9800 . ?
C86B H86E 0.9800 . ?
C86B H86F 0.9800 . ?
O19 C87 1.225(5) . ?
C87 N3 1.332(5) . ?
C87 H87 0.9500 . ?
N3 C88 1.452(5) . ?
N3 C89 1.467(6) . ?
C88 H88A 0.9800 . ?
C88 H88B 0.9800 . ?
C88 H88C 0.9800 . ?
C89 H89A 0.9800 . ?
C89 H89B 0.9800 . ?
C89 H89C 0.9800 . ?
O19B C87B 1.243(8) . ?
C87B N3B 1.304(7) . ?
C87B H87B 0.9500 . ?
N3B C89B 1.460(8) . ?
N3B C88B 1.476(8) . ?
C88B H88D 0.9800 . ?
C88B H88E 0.9800 . ?
C88B H88F 0.9800 . ?
C89B H89D 0.9800 . ?
C89B H89E 0.9800 . ?
C89B H89F 0.9800 . ?
O20 H20D 0.884(10) . ?
O20 H20E 0.878(10) . ?
O23 O24 1.79(3) . ?

loop_
_geom_hbond_atom_site_label_D
_geom_hbond_atom_site_label_H
_geom_hbond_atom_site_label_A
_geom_hbond_distance_DH
_geom_hbond_distance_HA
_geom_hbond_distance_DA
_geom_hbond_angle_DHA
_geom_hbond_site_symmetry_A
_geom_hbond_publ_flag
C6 H6 O5 0.95 2.35 3.231(3) 154.4 1_655 yes
C42 H42 O16 0.95 2.34 3.219(3) 154.2 1_455 yes
C81 H81 O1 0.95 2.34 2.888(11) 116.3 . yes
C82 H82B O8 0.98 2.43 3.404(16) 173.0 1_565 yes
C82B H82E O8 0.98 2.56 3.53(3) 167.6 1_565 yes
C84 H84 O10 0.95 2.63 3.463(4) 146.5 1_455 yes
C86B H86E O17B 0.98 2.42 3.39(3) 168.6 1_455 yes
C87 H87 O22 0.95 1.84 2.387(12) 113.6 . yes
C88 H88C O21 0.98 2.65 3.610(8) 166.0 . yes
C88 H88C O22 0.98 2.20 2.788(13) 117.4 . yes
C87B H87B O13 0.95 2.51 3.429(10) 162.6 1_665 yes
C89B H89D O18B 0.98 2.52 3.119(14) 119.2 . yes
C89B H89F O2 0.98 2.61 3.526(13) 156.0 1_565 yes
O20 H20D O21 0.884(10) 2.059(17) 2.901(4) 159(3) . yes
O20 H20E O18 0.878(10) 1.996(18) 2.818(4) 155(3) . yes

loop_
_geom_torsion_atom_site_label_1
_geom_torsion_atom_site_label_2
_geom_torsion_atom_site_label_3
_geom_torsion_atom_site_label_4
_geom_torsion
_geom_torsion_site_symmetry_1
_geom_torsion_site_symmetry_2
_geom_torsion_site_symmetry_3
_geom_torsion_site_symmetry_4
_geom_torsion_publ_flag
C8 C1 C2 C3 175.2(2) . . . . ?
Zn1 O1 C3 C4 -6.0(3) . . . . ?
Zn1 O1 C3 C2 173.99(15) . . . . ?
C1 C2 C3 O1 -2.9(3) . . . . ?
C1 C2 C3 C4 177.1(2) . . . . ?
O1 C3 C4 C5 0.6(4) . . . . ?
C2 C3 C4 C5 -179.4(2) . . . . ?
Zn1 O2 C5 C4 4.0(4) . . . . ?
Zn1 O2 C5 C6 -174.52(16) . . . . ?
C3 C4 C5 O2 0.6(4) . . . . ?
C3 C4 C5 C6 179.2(2) . . . . ?
O2 C5 C6 C7 -0.7(4) . . . . ?
C4 C5 C6 C7 -179.4(2) . . . . ?
C5 C6 C7 C14 176.8(2) . . . . ?
C2 C1 C8 C13 6.5(4) . . . . ?
C2 C1 C8 C9 -170.1(2) . . . . ?
C13 C8 C9 C10 -2.5(3) . . . . ?
C1 C8 C9 C10 174.2(2) . . . . ?
C20 O3 C10 C9 -7.5(3) . . . . ?
C20 O3 C10 C11 173.6(2) . . . . ?
C8 C9 C10 O3 -178.0(2) . . . . ?
C8 C9 C10 C11 0.9(3) . . . . ?
O3 C10 C11 C12 -179.4(2) . . . . ?
C9 C10 C11 C12 1.6(3) . . . . ?
O3 C10 C11 O4 -1.8(3) . . . . ?
C9 C10 C11 O4 179.26(19) . . . . ?
C21 O4 C11 C12 -99.3(2) . . . . ?
C21 O4 C11 C10 83.0(2) . . . . ?
C10 C11 C12 C13 -2.4(3) . . . . ?
O4 C11 C12 C13 -179.98(19) . . . . ?
C11 C12 C13 C8 0.6(3) . . . . ?
C9 C8 C13 C12 1.8(3) . . . . ?
C1 C8 C13 C12 -174.8(2) . . . . ?
C6 C7 C14 C19 179.1(2) . . . . ?
C6 C7 C14 C15 -3.1(4) . . . . ?
C19 C14 C15 C16 0.1(4) . . . . ?
C7 C14 C15 C16 -177.7(2) . . . . ?
C28 O6 C16 C15 15.6(3) . . . . ?
C28 O6 C16 C17 -166.6(2) . . . . ?
C14 C15 C16 O6 176.6(2) . . . . ?
C14 C15 C16 C17 -1.2(3) . . . . ?
C29 O7 C17 C18 -110.0(3) . . . . ?
C29 O7 C17 C16 74.7(3) . . . . ?
O6 C16 C17 C18 -176.4(2) . . . . ?
C15 C16 C17 C18 1.6(4) . . . . ?
O6 C16 C17 O7 -1.2(3) . . . . ?
C15 C16 C17 O7 176.7(2) . . . . ?
O7 C17 C18 C19 -176.0(2) . . . . ?
C16 C17 C18 C19 -0.8(4) . . . . ?
C15 C14 C19 C18 0.7(4) . . . . ?
C7 C14 C19 C18 178.5(2) . . . . ?
C17 C18 C19 C14 -0.3(4) . . . . ?
C11 O4 C21 O5 3.4(3) . . . . ?
C11 O4 C21 C22 -177.83(18) . . . . ?
O5 C21 C22 C23 -10.5(3) . . . . ?
O4 C21 C22 C23 170.67(19) . . . . ?
O5 C21 C22 C27 166.7(2) . . . . ?
O4 C21 C22 C27 -12.1(3) . . . . ?
C27 C22 C23 C24 -0.6(3) . . . . ?
C21 C22 C23 C24 176.7(2) . . . . ?
C22 C23 C24 C25 -0.4(4) . . . . ?
C23 C24 C25 C26 0.7(4) . . . . ?
C24 C25 C26 C27 0.0(4) . . . . ?
C25 C26 C27 C22 -1.0(3) . . . . ?
C23 C22 C27 C26 1.3(3) . . . . ?
C21 C22 C27 C26 -175.8(2) . . . . ?
C17 O7 C29 O8 -2.9(4) . . . . ?
C17 O7 C29 C30 177.0(2) . . . . ?
O8 C29 C30 C35 3.4(4) . . . . ?
O7 C29 C30 C35 -176.5(2) . . . . ?
O8 C29 C30 C31 -177.6(3) . . . . ?
O7 C29 C30 C31 2.5(3) . . . . ?
C35 C30 C31 C32 -1.3(4) . . . . ?
C29 C30 C31 C32 179.7(3) . . . . ?
C30 C31 C32 C33 1.8(4) . . . . ?
C31 C32 C33 C34 -0.7(5) . . . . ?
C32 C33 C34 C35 -0.8(4) . . . . ?
C33 C34 C35 C30 1.2(4) . . . . ?
C31 C30 C35 C34 -0.2(4) . . . . ?
C29 C30 C35 C34 178.9(2) . . . . ?
C48 C41 C42 C43 177.6(2) . . . . ?
Zn1 O9 C43 C44 -1.0(3) . . . . ?
Zn1 O9 C43 C42 -178.85(15) . . . . ?
C41 C42 C43 O9 2.4(3) . . . . ?
C41 C42 C43 C44 -175.7(2) . . . . ?
O9 C43 C44 C45 -1.2(4) . . . . ?
C42 C43 C44 C45 176.7(2) . . . . ?
Zn1 O10 C45 C44 3.6(3) . . . . ?
Zn1 O10 C45 C46 -176.64(14) . . . . ?
C43 C44 C45 O10 -0.3(4) . . . . ?
C43 C44 C45 C46 179.9(2) . . . . ?
O10 C45 C46 C47 1.4(3) . . . . ?
C44 C45 C46 C47 -178.9(2) . . . . ?
C45 C46 C47 C54 174.3(2) . . . . ?
C42 C41 C48 C53 -179.1(2) . . . . ?
C42 C41 C48 C49 -0.3(4) . . . . ?
C53 C48 C49 C50 -0.9(3) . . . . ?
C41 C48 C49 C50 -179.6(2) . . . . ?
C60 O11 C50 C49 4.8(3) . . . . ?
C60 O11 C50 C51 -176.4(2) . . . . ?
C48 C49 C50 O11 177.8(2) . . . . ?
C48 C49 C50 C51 -0.9(3) . . . . ?
O11 C50 C51 C52 -176.7(2) . . . . ?
C49 C50 C51 C52 2.1(4) . . . . ?
O11 C50 C51 O12 -1.9(3) . . . . ?
C49 C50 C51 O12 176.9(2) . . . . ?
C61 O12 C51 C52 -98.0(3) . . . . ?
C61 O12 C51 C50 87.1(3) . . . . ?
C50 C51 C52 C53 -1.6(4) . . . . ?
O12 C51 C52 C53 -176.3(2) . . . . ?
C51 C52 C53 C48 -0.3(4) . . . . ?
C49 C48 C53 C52 1.5(4) . . . . ?
C41 C48 C53 C52 -179.8(2) . . . . ?
C46 C47 C54 C59 4.5(4) . . . . ?
C46 C47 C54 C55 -172.1(2) . . . . ?
C59 C54 C55 C56 -2.5(3) . . . . ?
C47 C54 C55 C56 174.2(2) . . . . ?
C68 O14 C56 C55 -7.9(3) . . . . ?
C68 O14 C56 C57 173.85(19) . . . . ?
C54 C55 C56 O14 -177.2(2) . . . . ?
C54 C55 C56 C57 1.0(3) . . . . ?
O14 C56 C57 C58 179.78(19) . . . . ?
C55 C56 C57 C58 1.4(3) . . . . ?
O14 C56 C57 O15 -2.7(3) . . . . ?
C55 C56 C57 O15 178.86(18) . . . . ?
C69 O15 C57 C58 -97.4(2) . . . . ?
C69 O15 C57 C56 85.1(2) . . . . ?
C56 C57 C58 C59 -2.2(3) . . . . ?
O15 C57 C58 C59 -179.60(19) . . . . ?
C57 C58 C59 C54 0.6(3) . . . . ?
C55 C54 C59 C58 1.7(3) . . . . ?
C47 C54 C59 C58 -174.8(2) . . . . ?
C51 O12 C61 O13 -3.0(4) . . . . ?
C51 O12 C61 C62 175.46(19) . . . . ?
O13 C61 C62 C63 -177.7(3) . . . . ?
O12 C61 C62 C63 3.9(3) . . . . ?
O13 C61 C62 C67 3.4(4) . . . . ?
O12 C61 C62 C67 -175.0(2) . . . . ?
C67 C62 C63 C64 0.6(4) . . . . ?
C61 C62 C63 C64 -178.3(3) . . . . ?
C62 C63 C64 C65 2.4(5) . . . . ?
C63 C64 C65 C66 -3.6(5) . . . . ?
C64 C65 C66 C67 1.8(5) . . . . ?
C63 C62 C67 C66 -2.4(4) . . . . ?
C61 C62 C67 C66 176.6(3) . . . . ?
C65 C66 C67 C62 1.1(5) . . . . ?
C57 O15 C69 O16 4.6(3) . . . . ?
C57 O15 C69 C70 -176.49(17) . . . . ?
O16 C69 C70 C75 -13.9(3) . . . . ?
O15 C69 C70 C75 167.18(19) . . . . ?
O16 C69 C70 C71 162.8(2) . . . . ?
O15 C69 C70 C71 -16.1(3) . . . . ?
C75 C70 C71 C72 1.2(3) . . . . ?
C69 C70 C71 C72 -175.4(2) . . . . ?
C70 C71 C72 C73 -0.8(3) . . . . ?
C71 C72 C73 C74 0.0(3) . . . . ?
C72 C73 C74 C75 0.5(4) . . . . ?
C73 C74 C75 C70 -0.1(3) . . . . ?
C71 C70 C75 C74 -0.7(3) . . . . ?
C69 C70 C75 C74 176.1(2) . . . . ?
Zn1 O17 C81 N1 157.2(12) . . . . ?
O17 C81 N1 C82 -10(3) . . . . ?
O17 C81 N1 C83 177(2) . . . . ?
Zn1 O17B C81B N1B 155(2) . . . . ?
O17B C81B N1B C82B 16(4) . . . . ?
O17B C81B N1B C83B -172(3) . . . . ?
O18 C84 N2 C85 -177.7(5) . . . . ?
O18 C84 N2 C86 -0.6(7) . . . . ?
O18B C84B N2B C86B -3(2) . . . . ?
O18B C84B N2B C85B 173.5(15) . . . . ?
O19 C87 N3 C88 -168.5(6) . . . . ?
O19 C87 N3 C89 -2.5(8) . . . . ?
O19B C87B N3B C89B 175.5(15) . . . . ?
O19B C87B N3B C88B 3(2) . . . . ?
